data_2214190
loop_
_publ_author_name
'Gustavo Portalone'

_publ_section_title
;
 2,4-Diamino-1,3,5-triazine (guanamine)
;
_journal_coeditor_code FJ2037
_journal_issue 7
_journal_name_full 'Acta Crystallographica Section E'
_journal_page_first o3232
_journal_page_last o3232
_journal_paper_doi 10.1107/S1600536807027407
_journal_volume 63
_journal_year 2007
_chemical_formula_iupac 'C3 H5 N5'
_chemical_formula_moiety 'C3 H5 N5'
_chemical_formula_sum 'C3 H5 N5'
_chemical_formula_weight 111.12
_chemical_name_systematic
;
2,4-diamino-1,3,5-triazine
;
_space_group_IT_number 14
_symmetry_cell_setting monoclinic
_symmetry_space_group_name_Hall '-P 2ybc'
_symmetry_space_group_name_H-M 'P 1 21/c 1'
_atom_sites_solution_hydrogens geom
_atom_sites_solution_primary direct
_atom_sites_solution_secondary difmap
_audit_creation_method SHELXL97
_cell_angle_alpha 90.00
_cell_angle_beta 99.643(9)
_cell_angle_gamma 90.00
_cell_formula_units_Z 4
_cell_length_a 9.8631(9)
_cell_length_b 3.7180(3)
_cell_length_c 12.9609(9)
_cell_measurement_reflns_used 87
_cell_measurement_temperature 298(2)
_cell_measurement_theta_max 27
_cell_measurement_theta_min 21
_cell_volume 468.57(7)
_computing_cell_refinement XCS
_computing_data_collection 'XCS (Colapietro <i>et al.</i>,  1992)'
_computing_data_reduction XCS
_computing_molecular_graphics 'ORTEP-3 (Farrugia, 1997)'
_computing_publication_material SHELXL97
_computing_structure_refinement 'SHELXL97 (Sheldrick, 1997)'
_computing_structure_solution 'SIR97 (Altomare <i>et al.</i>,  1999)'
_diffrn_ambient_temperature 298(2)
_diffrn_measured_fraction_theta_full 0.992
_diffrn_measured_fraction_theta_max 0.992
_diffrn_measurement_device_type 'Huber CS four-circle'
_diffrn_measurement_method \w
_diffrn_radiation_monochromator graphite
_diffrn_radiation_source 'X-Ray tube'
_diffrn_radiation_type MoK\a
_diffrn_radiation_wavelength 0.71069
_diffrn_reflns_av_R_equivalents 0.0256
_diffrn_reflns_av_sigmaI/netI 0.0111
_diffrn_reflns_limit_h_max 14
_diffrn_reflns_limit_h_min 0
_diffrn_reflns_limit_k_max 5
_diffrn_reflns_limit_k_min 0
_diffrn_reflns_limit_l_max 19
_diffrn_reflns_limit_l_min -19
_diffrn_reflns_number 2088
_diffrn_reflns_theta_full 32.50
_diffrn_reflns_theta_max 32.50
_diffrn_reflns_theta_min 2.09
_diffrn_standards_decay_% 1
_diffrn_standards_interval_count 97
_diffrn_standards_number 3
_exptl_absorpt_coefficient_mu 0.116
_exptl_absorpt_correction_type none
_exptl_crystal_colour colourless
_exptl_crystal_density_diffrn 1.575
_exptl_crystal_density_method 'not measured'
_exptl_crystal_description tablet
_exptl_crystal_F_000 232
_exptl_crystal_size_max 0.15
_exptl_crystal_size_mid 0.12
_exptl_crystal_size_min 0.10
_refine_diff_density_max 0.354
_refine_diff_density_min -0.217
_refine_ls_extinction_method none
_refine_ls_goodness_of_fit_ref 1.072
_refine_ls_hydrogen_treatment refall
_refine_ls_matrix_type full
_refine_ls_number_parameters 93
_refine_ls_number_reflns 1684
_refine_ls_number_restraints 0
_refine_ls_restrained_S_all 1.072
_refine_ls_R_factor_all 0.0474
_refine_ls_R_factor_gt 0.0422
_refine_ls_shift/su_max 0.001
_refine_ls_shift/su_mean 0.000
_refine_ls_structure_factor_coef Fsqd
_refine_ls_weighting_details 'calc w = 1/[\s^2^(Fo^2^)+(0.0865P)^2^+0.0407P] where P=(Fo^2^+2Fc^2^)/3'
_refine_ls_weighting_scheme calc
_refine_ls_wR_factor_gt 0.1243
_refine_ls_wR_factor_ref 0.1279
_reflns_number_gt 1450
_reflns_number_total 1684
_reflns_threshold_expression I>2\s(I)
_cod_data_source_file fj2037.cif
_cod_data_source_block I
_cod_original_sg_symbol_H-M 'P 21/c'
_cod_database_code 2214190
_cod_database_fobs_code 2214190

loop_
_symmetry_equiv_pos_as_xyz
'x, y, z'
'-x, y+1/2, -z+1/2'
'-x, -y, -z'
'x, -y-1/2, z-1/2'

loop_
_atom_site_type_symbol
_atom_site_label
_atom_site_fract_x
_atom_site_fract_y
_atom_site_fract_z
_atom_site_U_iso_or_equiv
_atom_site_adp_type
_atom_site_calc_flag
_atom_site_occupancy
N N1 0.61517(7) 0.0133(2) 0.89333(5) 0.02784(18) Uani d 1
N N3 0.79107(7) 0.0531(2) 0.78800(5) 0.02702(18) Uani d 1
N N5 0.83121(7) 0.2817(2) 0.96284(5) 0.02508(18) Uani d 1
N N7 0.99658(8) 0.3212(2) 0.85938(6) 0.03028(19) Uani d 1
N N8 0.66293(9) 0.2167(3) 1.06320(6) 0.0387(2) Uani d 1
C C2 0.66676(8) -0.0349(3) 0.80627(6) 0.02765(19) Uani d 1
C C4 0.87077(8) 0.2155(2) 0.87067(6) 0.02206(17) Uani d 1
C C6 0.70459(8) 0.1707(2) 0.97155(6) 0.02440(18) Uani d 1
H H2 0.6089(13) -0.151(3) 0.7476(10) 0.032(3) Uiso d 1
H H71 1.0272(14) 0.261(4) 0.8030(12) 0.048(4) Uiso d 1
H H72 1.0486(19) 0.421(4) 0.9162(13) 0.049(4) Uiso d 1
H H81 0.5800(17) 0.144(4) 1.0735(12) 0.043(3) Uiso d 1
H H82 0.7201(16) 0.298(4) 1.1143(12) 0.051(4) Uiso d 1

loop_
_atom_site_aniso_label
_atom_site_aniso_U_11
_atom_site_aniso_U_22
_atom_site_aniso_U_33
_atom_site_aniso_U_12
_atom_site_aniso_U_13
_atom_site_aniso_U_23
N1 0.0212(3) 0.0393(4) 0.0235(3) -0.0077(3) 0.0052(2) -0.0031(2)
N3 0.0238(3) 0.0369(4) 0.0211(3) -0.0032(3) 0.0061(2) -0.0024(2)
N5 0.0201(3) 0.0352(4) 0.0210(3) -0.0061(2) 0.0063(2) -0.0026(2)
N7 0.0219(3) 0.0442(4) 0.0269(4) -0.0066(3) 0.0102(3) -0.0025(3)
N8 0.0279(4) 0.0668(6) 0.0238(4) -0.0178(4) 0.0114(3) -0.0114(3)
C2 0.0238(4) 0.0368(4) 0.0223(3) -0.0054(3) 0.0036(3) -0.0037(3)
C4 0.0200(3) 0.0259(3) 0.0209(3) -0.0007(2) 0.0054(2) 0.0020(2)
C6 0.0209(3) 0.0320(4) 0.0212(3) -0.0046(3) 0.0060(3) -0.0009(2)

loop_
_atom_type_symbol
_atom_type_description
_atom_type_scat_dispersion_real
_atom_type_scat_dispersion_imag
_atom_type_scat_source
N N 0.0061 0.0033 'International Tables Vol C Tables 4.2.6.8 and 6.1.1.4'
C C 0.0033 0.0016 'International Tables Vol C Tables 4.2.6.8 and 6.1.1.4'
H H 0.0000 0.0000 'International Tables Vol C Tables 4.2.6.8 and 6.1.1.4'

loop_
_geom_angle_atom_site_label_1
_geom_angle_atom_site_label_2
_geom_angle_atom_site_label_3
_geom_angle
C2 N1 C6 113.55(7)
C2 N3 C4 113.46(7)
C6 N5 C4 115.72(7)
C4 N7 H71 118.6(10)
C4 N7 H72 116.3(11)
H71 N7 H72 124.3(14)
C6 N8 H81 121.4(10)
C6 N8 H82 118.5(11)
H81 N8 H82 119.7(15)
N1 C2 N3 128.02(7)
N1 C2 H2 117.9(8)
N3 C2 H2 114.1(8)
N7 C4 N5 117.34(7)
N7 C4 N3 118.06(7)
N5 C4 N3 124.59(7)
N8 C6 N5 117.89(7)
N8 C6 N1 117.51(7)
N5 C6 N1 124.60(7)

loop_
_geom_bond_atom_site_label_1
_geom_bond_atom_site_label_2
_geom_bond_distance
N1 C2 1.3254(10)
N1 C6 1.3597(10)
N3 C2 1.3280(11)
N3 C4 1.3596(10)
N5 C6 1.3378(10)
N5 C4 1.3401(9)
N7 C4 1.3329(10)
N7 H71 0.866(16)
N7 H72 0.903(18)
N8 C6 1.3313(10)
N8 H81 0.893(17)
N8 H82 0.851(16)
C2 H2 0.972(13)

loop_
_geom_hbond_atom_site_label_D
_geom_hbond_atom_site_label_H
_geom_hbond_atom_site_label_A
_geom_hbond_site_symmetry_A
_geom_hbond_distance_DH
_geom_hbond_distance_HA
_geom_hbond_distance_DA
_geom_hbond_angle_DHA
N7 H71 N3 2_756 0.866(16) 2.549(16) 3.1811(10) 130.7(13)
N7 H72 N5 3_767 0.903(18) 2.113(18) 3.0106(12) 172.3(14)
N8 H81 N1 3_657 0.893(17) 2.123(17) 3.0150(11) 176.6(14)
N8 H82 N3 4_566 0.851(16) 2.310(15) 3.0962(11) 153.9(14)

loop_
_geom_torsion_atom_site_label_1
_geom_torsion_atom_site_label_2
_geom_torsion_atom_site_label_3
_geom_torsion_atom_site_label_4
_geom_torsion
C6 N1 C2 N3 -0.52(15)
C4 N3 C2 N1 -0.82(15)
C6 N5 C4 N7 -179.75(7)
C6 N5 C4 N3 1.13(13)
C2 N3 C4 N7 -178.62(8)
C2 N3 C4 N5 0.49(13)
C4 N5 C6 N8 177.18(8)
C4 N5 C6 N1 -2.70(14)
C2 N1 C6 N8 -177.48(9)
C2 N1 C6 N5 2.40(13)

loop_
_cod_related_entry_id
_cod_related_entry_database
_cod_related_entry_code
1 ChemSpider 10005
